data_4077885
loop_
_publ_author_name
'Coles, Martyn P.'
'Hitchcock, Peter B.'
'Lappert, Michael F.'
'Protchenko, Andrey V.'

_publ_section_title
;
 Syntheses and Structures of the Crystalline, Highly Crowded
 1,3-Bis(trimethylsilyl)cyclopentadienyls [MCp&#x2033;3] (M = Y, Er, Yb),
 [PbCp&#x2033;2], [{YCp&#x2033;2(\m-OH)}2],
 [(ScCp&#x2033;2)2(\m-\h2:\h2-C2H4)],
 [YbCp&#x2033;2Cl(\m-Cl)K(18-crown-6)], and [{KCp&#x2033;}\\infty ]
;
_journal_issue 7
_journal_name_full Organometallics
_journal_page_first 2682
_journal_paper_doi 10.1021/om2009364
_journal_volume 31
_journal_year 2012
_chemical_compound_source 'synthesis as described'
_chemical_formula_moiety 'C33 H63 Si6 Yb1'
_chemical_formula_sum 'C33 H63 Si6 Yb'
_chemical_formula_weight 801.41
_chemical_name_common '[Yb{C5H3(SiMe3)2}3]'
_chemical_name_systematic
;
 ?
;
_space_group_IT_number 14
_symmetry_cell_setting monoclinic
_symmetry_Int_Tables_number 14
_symmetry_space_group_name_Hall '-P 2ybc'
_symmetry_space_group_name_H-M 'P 1 21/c 1'
_atom_sites_solution_hydrogens geom
_atom_sites_solution_primary direct
_atom_sites_solution_secondary difmap
_audit_conform_dict_location ftp://ftp.iucr.org/pub/cif_core.dic
_audit_conform_dict_name cif_core.dic
_audit_conform_dict_version 2.2
_audit_creation_date 2002-04-29T17:03:01-00:00
_audit_creation_method 'WinGX routine CIF_UPDATE'
_cell_angle_alpha 90
_cell_angle_beta 112.832(1)
_cell_angle_gamma 90
_cell_formula_units_Z 4
_cell_length_a 17.6367(2)
_cell_length_b 13.6170(2)
_cell_length_c 19.1352(3)
_cell_measurement_reflns_used 35024
_cell_measurement_temperature 173(2)
_cell_measurement_theta_max 25.682
_cell_measurement_theta_min 3.705
_cell_measurement_wavelength 0.71073
_cell_volume 4235.42(11)
_computing_cell_refinement 'HKL Scalepack (Otwinowski & Minor 1997)'
_computing_data_collection 'Collect (Nonius BV, 1997-2000)'
_computing_data_reduction 'HKL Denzo and Scalepack (Otwinowski & Minor 1997)'
_computing_structure_refinement 'SHELXL-97 (Sheldrick, 1997)'
_diffrn_ambient_temperature 173(2)
_diffrn_measured_fraction_theta_full 0.982
_diffrn_measured_fraction_theta_max 0.982
_diffrn_measurement_device '95mm CCD camera on \k-goniostat'
_diffrn_measurement_device_type KappaCCD
_diffrn_measurement_method CCD
_diffrn_radiation_monochromator graphite
_diffrn_radiation_probe x-ray
_diffrn_radiation_type MoK\a
_diffrn_radiation_wavelength 0.71073
_diffrn_reflns_av_R_equivalents 0.0625
_diffrn_reflns_av_unetI/netI 0.0438
_diffrn_reflns_limit_h_max 21
_diffrn_reflns_limit_h_min -19
_diffrn_reflns_limit_k_max 15
_diffrn_reflns_limit_k_min -15
_diffrn_reflns_limit_l_max 23
_diffrn_reflns_limit_l_min -21
_diffrn_reflns_number 49634
_diffrn_reflns_theta_full 25.69
_diffrn_reflns_theta_max 25.69
_diffrn_reflns_theta_min 3.71
_exptl_absorpt_coefficient_mu 2.397
_exptl_absorpt_correction_type none
_exptl_crystal_colour red
_exptl_crystal_density_diffrn 1.257
_exptl_crystal_density_method 'not measured'
_exptl_crystal_description prism
_exptl_crystal_F_000 1660
_exptl_crystal_size_max 0.3
_exptl_crystal_size_mid 0.3
_exptl_crystal_size_min 0.3
_refine_diff_density_max 0.625
_refine_diff_density_min -0.637
_refine_diff_density_rms 0.09
_refine_ls_extinction_method none
_refine_ls_goodness_of_fit_ref 1.013
_refine_ls_hydrogen_treatment riding
_refine_ls_matrix_type full
_refine_ls_number_parameters 361
_refine_ls_number_reflns 7931
_refine_ls_number_restraints 0
_refine_ls_restrained_S_all 1.013
_refine_ls_R_factor_all 0.048
_refine_ls_R_factor_gt 0.0297
_refine_ls_shift/su_max 0.003
_refine_ls_shift/su_mean 0
_refine_ls_structure_factor_coef Fsqd
_refine_ls_weighting_details 'calc w=1/[\s^2^(Fo^2^)+(0.0118P)^2^+5.7699P] where P=(Fo^2^+2Fc^2^)/3'
_refine_ls_weighting_scheme calc
_refine_ls_wR_factor_gt 0.05
_refine_ls_wR_factor_ref 0.0545
_reflns_number_gt 6327
_reflns_number_total 7931
_reflns_threshold_expression >2sigma(I)
_cod_data_source_file om2009364_si_001.cif
_cod_data_source_block (1Yb)-apr2202
_cod_original_cell_volume 4235.42(10)
_cod_original_sg_symbol_H-M P2(1)/c
_cod_database_code 4077885

loop_
_symmetry_equiv_pos_as_xyz
'x, y, z'
'-x, y+1/2, -z+1/2'
'-x, -y, -z'
'x, -y-1/2, z-1/2'

loop_
_atom_site_label
_atom_site_type_symbol
_atom_site_fract_x
_atom_site_fract_y
_atom_site_fract_z
_atom_site_U_iso_or_equiv
_atom_site_adp_type
_atom_site_occupancy
_atom_site_symmetry_multiplicity
_atom_site_calc_flag
_atom_site_refinement_flags
_atom_site_disorder_assembly
_atom_site_disorder_group
Yb Yb 0.251623(8) 0.086263(10) 0.199915(7) 0.02097(5) Uani 1 1 d . . .
Si1 Si 0.31272(6) 0.09680(8) 0.00344(6) 0.0364(2) Uani 1 1 d . A 1
Si2 Si 0.17678(6) -0.20440(7) 0.12297(6) 0.0328(2) Uani 1 1 d . A 1
Si3 Si 0.33418(6) -0.06233(7) 0.40924(5) 0.0326(2) Uani 1 1 d . A 1
Si4 Si 0.47752(6) 0.24192(8) 0.29383(6) 0.0354(2) Uani 1 1 d . A 1
Si5 Si 0.16934(7) 0.37538(7) 0.12788(6) 0.0426(3) Uani 1 1 d . A 1
Si6 Si 0.02127(6) 0.07065(8) 0.22950(6) 0.0372(2) Uani 1 1 d . A 1
C1 C 0.2949(2) 0.0342(2) 0.08253(19) 0.0289(8) Uani 1 1 d . A 1
C2 C 0.2250(2) -0.0241(2) 0.07186(18) 0.0269(7) Uani 1 1 d . A 1
H2 H 0.1745 -0.0191 0.029 0.032 Uiso 1 1 calc R A 1
C3 C 0.23863(19) -0.0906(2) 0.13189(18) 0.0266(7) Uani 1 1 d . A 1
C4 C 0.32228(19) -0.0741(2) 0.18248(18) 0.0268(7) Uani 1 1 d . A 1
H4 H 0.3504 -0.1081 0.2287 0.032 Uiso 1 1 calc R A 1
C5 C 0.3559(2) 0.0002(2) 0.15270(19) 0.0284(8) Uani 1 1 d . A 1
H5 H 0.4106 0.0243 0.1755 0.034 Uiso 1 1 calc R A 1
C6 C 0.3904(3) 0.1966(4) 0.0362(3) 0.0700(14) Uani 1 1 d . A 1
H6A H 0.3971 0.2264 -0.0077 0.105 Uiso 1 1 calc R A 1
H6B H 0.4431 0.1694 0.0706 0.105 Uiso 1 1 calc R A 1
H6C H 0.3719 0.2466 0.0628 0.105 Uiso 1 1 calc R A 1
C7 C 0.2145(2) 0.1453(3) -0.0676(2) 0.0508(11) Uani 1 1 d . A 1
H7A H 0.174 0.0921 -0.0846 0.076 Uiso 1 1 calc R A 1
H7B H 0.2241 0.1718 -0.1111 0.076 Uiso 1 1 calc R A 1
H7C H 0.1937 0.1975 -0.0445 0.076 Uiso 1 1 calc R A 1
C8 C 0.3514(3) 0.0016(4) -0.0448(3) 0.0757(15) Uani 1 1 d . A 1
H8A H 0.3113 -0.0519 -0.0625 0.114 Uiso 1 1 calc R A 1
H8B H 0.404 -0.0244 -0.009 0.114 Uiso 1 1 calc R A 1
H8C H 0.3593 0.0311 -0.0882 0.114 Uiso 1 1 calc R A 1
C9 C 0.0663(2) -0.1836(3) 0.0646(3) 0.0583(12) Uani 1 1 d . A 1
H9A H 0.0603 -0.1554 0.0156 0.087 Uiso 1 1 calc R A 1
H9B H 0.0434 -0.1381 0.091 0.087 Uiso 1 1 calc R A 1
H9C H 0.0367 -0.2462 0.0563 0.087 Uiso 1 1 calc R A 1
C10 C 0.2154(3) -0.2952(3) 0.0716(3) 0.0642(13) Uani 1 1 d . A 1
H10A H 0.209 -0.2683 0.0221 0.096 Uiso 1 1 calc R A 1
H10B H 0.1839 -0.3562 0.0643 0.096 Uiso 1 1 calc R A 1
H10C H 0.2737 -0.3087 0.1013 0.096 Uiso 1 1 calc R A 1
C11 C 0.1894(3) -0.2577(3) 0.2160(2) 0.0532(11) Uani 1 1 d . A 1
H11A H 0.1557 -0.3172 0.2079 0.08 Uiso 1 1 calc R A 1
H11B H 0.1718 -0.2098 0.2448 0.08 Uiso 1 1 calc R A 1
H11C H 0.2474 -0.2744 0.2443 0.08 Uiso 1 1 calc R A 1
C12 C 0.33408(19) 0.0442(2) 0.34828(18) 0.0267(7) Uani 1 1 d . A 1
C13 C 0.39677(18) 0.0701(2) 0.32275(17) 0.0271(7) Uani 1 1 d . A 1
H13 H 0.438 0.0261 0.3214 0.032 Uiso 1 1 calc R A 1
C14 C 0.3907(2) 0.1693(2) 0.29945(19) 0.0296(8) Uani 1 1 d . A 1
C15 C 0.3219(2) 0.2074(2) 0.31291(18) 0.0306(8) Uani 1 1 d . A 1
H15 H 0.3022 0.273 0.3034 0.037 Uiso 1 1 calc R A 1
C16 C 0.2880(2) 0.1325(2) 0.34233(18) 0.0281(8) Uani 1 1 d . A 1
H16 H 0.242 0.1394 0.356 0.034 Uiso 1 1 calc R A 1
C17 C 0.2266(2) -0.0964(3) 0.3931(2) 0.0535(11) Uani 1 1 d . A 1
H17A H 0.2269 -0.1525 0.4253 0.08 Uiso 1 1 calc R A 1
H17B H 0.1969 -0.1142 0.3397 0.08 Uiso 1 1 calc R A 1
H17C H 0.1992 -0.0406 0.4057 0.08 Uiso 1 1 calc R A 1
C18 C 0.3873(3) -0.0218(3) 0.5097(2) 0.0505(10) Uani 1 1 d . A 1
H18A H 0.3886 -0.0762 0.5437 0.076 Uiso 1 1 calc R A 1
H18B H 0.3576 0.0338 0.5195 0.076 Uiso 1 1 calc R A 1
H18C H 0.4437 -0.0018 0.5187 0.076 Uiso 1 1 calc R A 1
C19 C 0.3915(3) -0.1687(3) 0.3921(2) 0.0506(11) Uani 1 1 d . A 1
H19A H 0.3905 -0.2235 0.4249 0.076 Uiso 1 1 calc R A 1
H19B H 0.4486 -0.1494 0.4035 0.076 Uiso 1 1 calc R A 1
H19C H 0.3654 -0.1889 0.3389 0.076 Uiso 1 1 calc R A 1
C20 C 0.5352(2) 0.2905(3) 0.3912(2) 0.0501(11) Uani 1 1 d . A 1
H20A H 0.5822 0.3293 0.3917 0.075 Uiso 1 1 calc R A 1
H20B H 0.555 0.2356 0.4268 0.075 Uiso 1 1 calc R A 1
H20C H 0.4988 0.3321 0.4062 0.075 Uiso 1 1 calc R A 1
C21 C 0.4424(2) 0.3483(3) 0.2278(2) 0.0563(12) Uani 1 1 d . A 1
H21A H 0.4904 0.3838 0.227 0.084 Uiso 1 1 calc R A 1
H21B H 0.4094 0.3925 0.2451 0.084 Uiso 1 1 calc R A 1
H21C H 0.4091 0.3246 0.1767 0.084 Uiso 1 1 calc R A 1
C22 C 0.5474(2) 0.1630(3) 0.2660(2) 0.0516(11) Uani 1 1 d . A 1
H22A H 0.5926 0.2029 0.2637 0.077 Uiso 1 1 calc R A 1
H22B H 0.5166 0.1339 0.2161 0.077 Uiso 1 1 calc R A 1
H22C H 0.5698 0.1106 0.3036 0.077 Uiso 1 1 calc R A 1
C23 C 0.15465(19) 0.2436(2) 0.14569(18) 0.0297(8) Uani 1 1 d . A 1
C24 C 0.13092(19) 0.2101(2) 0.20404(19) 0.0298(8) Uani 1 1 d . A 1
H24 H 0.1385 0.2466 0.2486 0.036 Uiso 1 1 calc R A 1
C25 C 0.09466(19) 0.1161(2) 0.18853(19) 0.0297(8) Uani 1 1 d . A 1
C26 C 0.09428(18) 0.0916(3) 0.11545(19) 0.0305(8) Uani 1 1 d . A 1
H26 H 0.0731 0.0326 0.0885 0.037 Uiso 1 1 calc R A 1
C27 C 0.12967(19) 0.1677(2) 0.09019(19) 0.0320(8) Uani 1 1 d . A 1
H27 H 0.1362 0.1689 0.0432 0.038 Uiso 1 1 calc R A 1
C28 C 0.2234(3) 0.4457(3) 0.2169(3) 0.0645(13) Uani 1 1 d . A 1
H28A H 0.2296 0.5143 0.2045 0.097 Uiso 1 1 calc R A 1
H28B H 0.2779 0.417 0.2444 0.097 Uiso 1 1 calc R A 1
H28C H 0.1913 0.4429 0.2487 0.097 Uiso 1 1 calc R A 1
C29 C 0.0637(3) 0.4273(3) 0.0821(3) 0.0785(15) Uani 1 1 d . A 1
H29A H 0.0673 0.4971 0.0713 0.118 Uiso 1 1 calc R A 1
H29B H 0.0347 0.4199 0.1164 0.118 Uiso 1 1 calc R A 1
H29C H 0.0337 0.3922 0.0347 0.118 Uiso 1 1 calc R A 1
C30 C 0.2219(3) 0.3899(3) 0.0613(3) 0.0716(14) Uani 1 1 d . A 1
H30A H 0.2286 0.4599 0.0533 0.107 Uiso 1 1 calc R A 1
H30B H 0.1889 0.359 0.0127 0.107 Uiso 1 1 calc R A 1
H30C H 0.2761 0.3584 0.0826 0.107 Uiso 1 1 calc R A 1
C31 C 0.0484(3) 0.1218(3) 0.3262(2) 0.0524(11) Uani 1 1 d . A 1
H31A H 0.0093 0.0977 0.3473 0.079 Uiso 1 1 calc R A 1
H31B H 0.0461 0.1937 0.3235 0.079 Uiso 1 1 calc R A 1
H31C H 0.1042 0.101 0.3588 0.079 Uiso 1 1 calc R A 1
C32 C -0.0817(2) 0.1195(3) 0.1654(3) 0.0579(12) Uani 1 1 d . A 1
H32A H -0.1236 0.0982 0.1839 0.087 Uiso 1 1 calc R A 1
H32B H -0.0954 0.0945 0.1139 0.087 Uiso 1 1 calc R A 1
H32C H -0.0798 0.1914 0.1649 0.087 Uiso 1 1 calc R A 1
C33 C 0.0119(3) -0.0657(3) 0.2300(3) 0.0572(12) Uani 1 1 d . A 1
H33A H -0.0277 -0.0839 0.2521 0.086 Uiso 1 1 calc R A 1
H33B H 0.0657 -0.0944 0.2602 0.086 Uiso 1 1 calc R A 1
H33C H -0.007 -0.0905 0.1779 0.086 Uiso 1 1 calc R A 1

loop_
_atom_site_aniso_label
_atom_site_aniso_U_11
_atom_site_aniso_U_22
_atom_site_aniso_U_33
_atom_site_aniso_U_23
_atom_site_aniso_U_13
_atom_site_aniso_U_12
Yb 0.02286(7) 0.02050(8) 0.01982(8) 0.00135(6) 0.00857(5) 0.00132(6)
Si1 0.0450(6) 0.0422(6) 0.0274(5) 0.0036(5) 0.0200(5) -0.0023(5)
Si2 0.0411(6) 0.0249(5) 0.0325(6) -0.0044(4) 0.0143(5) -0.0052(4)
Si3 0.0403(6) 0.0343(6) 0.0235(5) 0.0075(4) 0.0126(4) 0.0032(4)
Si4 0.0342(5) 0.0389(6) 0.0311(6) 0.0015(5) 0.0105(4) -0.0112(4)
Si5 0.0634(7) 0.0271(5) 0.0391(7) 0.0097(5) 0.0217(6) 0.0107(5)
Si6 0.0322(5) 0.0424(6) 0.0426(6) -0.0041(5) 0.0205(5) -0.0020(5)
C1 0.0360(19) 0.0300(19) 0.0234(19) -0.0018(15) 0.0144(15) 0.0019(15)
C2 0.0305(18) 0.0289(19) 0.0203(18) -0.0052(15) 0.0088(14) -0.0001(15)
C3 0.0331(18) 0.0218(17) 0.0263(18) -0.0054(15) 0.0132(14) -0.0001(15)
C4 0.0326(18) 0.0236(18) 0.0257(18) 0.0005(15) 0.0128(14) 0.0078(15)
C5 0.0253(17) 0.033(2) 0.030(2) -0.0048(16) 0.0143(15) 0.0019(15)
C6 0.070(3) 0.094(4) 0.044(3) 0.007(3) 0.020(2) -0.034(3)
C7 0.063(3) 0.056(3) 0.034(2) 0.011(2) 0.020(2) -0.002(2)
C8 0.113(4) 0.082(4) 0.055(3) 0.015(3) 0.058(3) 0.029(3)
C9 0.048(3) 0.048(3) 0.067(3) -0.005(2) 0.010(2) -0.012(2)
C10 0.090(3) 0.040(2) 0.072(3) -0.023(2) 0.042(3) -0.010(2)
C11 0.070(3) 0.044(2) 0.048(3) 0.007(2) 0.026(2) -0.009(2)
C12 0.0265(18) 0.0306(19) 0.0192(18) 0.0025(14) 0.0047(14) 0.0002(14)
C13 0.0226(16) 0.034(2) 0.0203(18) -0.0018(15) 0.0036(13) 0.0018(14)
C14 0.0328(19) 0.0302(19) 0.0243(19) -0.0006(15) 0.0094(15) -0.0046(15)
C15 0.038(2) 0.0270(19) 0.0210(19) -0.0040(15) 0.0045(15) -0.0026(15)
C16 0.0299(18) 0.0308(19) 0.0241(19) -0.0026(15) 0.0112(15) -0.0017(15)
C17 0.057(3) 0.057(3) 0.052(3) 0.006(2) 0.027(2) -0.011(2)
C18 0.059(3) 0.057(3) 0.032(2) 0.007(2) 0.015(2) 0.007(2)
C19 0.071(3) 0.047(2) 0.033(2) 0.0115(19) 0.019(2) 0.018(2)
C20 0.054(3) 0.051(2) 0.042(3) -0.0043(19) 0.015(2) -0.022(2)
C21 0.048(2) 0.059(3) 0.056(3) 0.017(2) 0.014(2) -0.011(2)
C22 0.043(2) 0.057(3) 0.059(3) -0.005(2) 0.024(2) -0.015(2)
C23 0.0292(18) 0.0301(19) 0.0284(19) 0.0058(16) 0.0098(15) 0.0107(15)
C24 0.0307(18) 0.0273(19) 0.031(2) -0.0011(15) 0.0111(15) 0.0106(15)
C25 0.0214(17) 0.033(2) 0.034(2) 0.0029(15) 0.0096(15) 0.0058(14)
C26 0.0240(16) 0.0317(19) 0.032(2) -0.0007(16) 0.0067(14) 0.0039(15)
C27 0.0306(19) 0.036(2) 0.024(2) 0.0053(16) 0.0049(15) 0.0122(16)
C28 0.104(4) 0.027(2) 0.060(3) 0.002(2) 0.031(3) 0.005(2)
C29 0.084(4) 0.055(3) 0.082(4) 0.023(3) 0.017(3) 0.036(3)
C30 0.114(4) 0.045(3) 0.074(4) 0.013(2) 0.057(3) 0.001(3)
C31 0.056(3) 0.063(3) 0.048(3) -0.006(2) 0.031(2) -0.009(2)
C32 0.033(2) 0.078(3) 0.066(3) -0.008(2) 0.022(2) 0.004(2)
C33 0.055(3) 0.052(3) 0.070(3) -0.004(2) 0.029(2) -0.012(2)

loop_
_atom_type_symbol
_atom_type_description
_atom_type_scat_dispersion_real
_atom_type_scat_dispersion_imag
_atom_type_scat_source
C C 0.0033 0.0016 'International Tables Vol C Tables 4.2.6.8 and 6.1.1.4'
H H 0 0 'International Tables Vol C Tables 4.2.6.8 and 6.1.1.4'
Si Si 0.0817 0.0704 'International Tables Vol C Tables 4.2.6.8 and 6.1.1.4'
Yb Yb -0.385 5.5486 'International Tables Vol C Tables 4.2.6.8 and 6.1.1.4'

loop_
_geom_angle_atom_site_label_1
_geom_angle_atom_site_label_2
_geom_angle_atom_site_label_3
_geom_angle
C6 Si1 C7 110.0(2)
C6 Si1 C1 113.29(18)
C7 Si1 C1 110.63(16)
C6 Si1 C8 108.2(2)
C7 Si1 C8 107.5(2)
C1 Si1 C8 106.98(18)
C11 Si2 C9 110.2(2)
C11 Si2 C3 112.93(17)
C9 Si2 C3 111.64(17)
C11 Si2 C10 108.3(2)
C9 Si2 C10 107.3(2)
C3 Si2 C10 106.18(17)
C17 Si3 C12 109.74(17)
C17 Si3 C18 108.54(19)
C12 Si3 C18 107.04(17)
C17 Si3 C19 111.4(2)
C12 Si3 C19 111.33(16)
C18 Si3 C19 108.69(18)
C14 Si4 C22 111.15(16)
C14 Si4 C21 112.84(17)
C22 Si4 C21 109.7(2)
C14 Si4 C20 105.87(16)
C22 Si4 C20 108.98(19)
C21 Si4 C20 108.1(2)
C30 Si5 C28 111.0(2)
C30 Si5 C29 108.2(2)
C28 Si5 C29 107.4(2)
C30 Si5 C23 111.73(17)
C28 Si5 C23 112.71(17)
C29 Si5 C23 105.47(19)
C31 Si6 C25 110.03(17)
C31 Si6 C33 110.9(2)
C25 Si6 C33 114.27(17)
C31 Si6 C32 109.16(19)
C25 Si6 C32 105.17(17)
C33 Si6 C32 107.0(2)
C2 C1 C5 104.5(3)
C2 C1 Si1 123.5(2)
C5 C1 Si1 127.3(2)
C3 C2 C1 112.3(3)
C2 C3 C4 104.8(3)
C2 C3 Si2 123.4(2)
C4 C3 Si2 127.1(2)
C5 C4 C3 109.0(3)
C4 C5 C1 109.4(3)
C13 C12 C16 105.0(3)
C13 C12 Si3 126.8(2)
C16 C12 Si3 124.6(2)
C14 C13 C12 111.9(3)
C13 C14 C15 104.8(3)
C13 C14 Si4 124.2(2)
C15 C14 Si4 126.3(2)
C16 C15 C14 109.3(3)
C15 C16 C12 109.0(3)
C24 C23 C27 104.7(3)
C24 C23 Si5 124.1(2)
C27 C23 Si5 126.0(3)
C25 C24 C23 112.1(3)
C24 C25 C26 104.3(3)
C24 C25 Si6 123.1(3)
C26 C25 Si6 126.3(2)
C27 C26 C25 109.4(3)
C26 C27 C23 109.4(3)

loop_
_geom_bond_atom_site_label_1
_geom_bond_atom_site_label_2
_geom_bond_distance
Yb C4 2.599(3)
Yb C27 2.600(3)
Yb C26 2.615(3)
Yb C15 2.618(3)
Yb C5 2.619(3)
Yb C16 2.622(3)
Yb C23 2.686(3)
Yb C14 2.701(3)
Yb C12 2.701(3)
Yb C3 2.705(3)
Yb C25 2.722(3)
Yb C13 2.731(3)
Yb C1 2.731(3)
Yb C24 2.740(3)
Yb C2 2.755(3)
Si1 C6 1.857(4)
Si1 C7 1.859(4)
Si1 C1 1.867(3)
Si1 C8 1.868(4)
Si2 C11 1.854(4)
Si2 C9 1.854(4)
Si2 C3 1.865(3)
Si2 C10 1.865(4)
Si3 C17 1.860(4)
Si3 C12 1.862(3)
Si3 C18 1.865(4)
Si3 C19 1.866(4)
Si4 C14 1.861(3)
Si4 C22 1.862(4)
Si4 C21 1.863(4)
Si4 C20 1.863(4)
Si5 C30 1.855(4)
Si5 C28 1.863(4)
Si5 C29 1.863(4)
Si5 C23 1.863(3)
Si6 C31 1.858(4)
Si6 C25 1.860(3)
Si6 C33 1.864(4)
Si6 C32 1.875(4)
C1 C2 1.413(4)
C1 C5 1.433(5)
C2 C3 1.408(4)
C3 C4 1.434(4)
C4 C5 1.401(4)
C12 C13 1.416(4)
C12 C16 1.430(4)
C13 C14 1.413(4)
C14 C15 1.432(4)
C15 C16 1.405(4)
C23 C24 1.412(4)
C23 C27 1.424(5)
C24 C25 1.409(5)
C25 C26 1.435(5)
C26 C27 1.389(5)
